data_7719313
loop_
_publ_author_name
'Shephard, Angus C. G.'
'Bouammali, Amal'
'Delon, Aymeric'
'Guo, Zhifang'
'Chevreux, Sylviane'
'Niebel, Claude'
'Dautel, Olivier'
'Simler, Thomas'
'Deacon, Glen B.'
'Junk, Peter C.'
'Jaroschik, Florian'

_publ_section_title
;
 <i>Ansa</i>-effects in alkaline earth metal octaphenylmetallocenophanes
 and a derived <i>ansa</i>-ferrocene.
;
_journal_issue 37
_journal_name_full 'Dalton transactions (Cambridge, England : 2003)'
_journal_page_first 13918
_journal_page_last 13928
_journal_paper_doi 10.1039/d5dt01881a
_journal_volume 54
_journal_year 2025
_chemical_formula_moiety 'C68 H60 Ba O2, 2(C4 H8 O)'
_chemical_formula_sum 'C76 H76 Ba O4'
_chemical_formula_weight 1190.70
_space_group_crystal_system monoclinic
_space_group_IT_number 4
_space_group_name_Hall 'P 2yb'
_space_group_name_H-M_alt 'P 1 21 1'
_atom_sites_solution_hydrogens geom
_audit_creation_date 2025-06-17
_audit_creation_method
;
Olex2 1.3
(compiled 2020.11.12 svn.r5f609507 for OlexSys, GUI svn.r6408)
;
_audit_update_record
;
2025-06-16 deposited with the CCDC.	2025-08-27 downloaded from the CCDC.
;
_cell_angle_alpha 90
_cell_angle_beta 104.361(2)
_cell_angle_gamma 90
_cell_formula_units_Z 2
_cell_length_a 11.2111(2)
_cell_length_b 16.1916(2)
_cell_length_c 16.8585(3)
_cell_measurement_reflns_used 51140
_cell_measurement_temperature 123.01(10)
_cell_measurement_theta_max 31.6780
_cell_measurement_theta_min 3.4680
_cell_volume 2964.62(9)
_computing_cell_refinement 'CrysAlisPro 1.171.40.14a (Rigaku OD, 2018)'
_computing_data_collection 'CrysAlisPro 1.171.40.14a (Rigaku OD, 2018)'
_computing_data_reduction 'CrysAlisPro 1.171.40.14a (Rigaku OD, 2018)'
_computing_molecular_graphics 'Olex2 1.3 (Dolomanov et al., 2009)'
_computing_publication_material 'Olex2 1.3 (Dolomanov et al., 2009)'
_computing_structure_refinement 'SHELXL 2018/3 (Sheldrick, 2015)'
_computing_structure_solution 'SHELXT 2018/2 (Sheldrick, 2018)'
_diffrn_ambient_temperature 123.01(10)
_diffrn_detector_type HyPix
_diffrn_measured_fraction_theta_full 0.997
_diffrn_measured_fraction_theta_max 0.902
_diffrn_measurement_details
;
List of Runs (angles in degrees, time in seconds):

  # Type    Start    End  Width  t~exp~   \w     \q     \k     \f   Frames
#--------------------------------------------------------------------------
  1  \w    -81.00   3.00   0.50   10.00    --   -8.90 -41.00-137.00  168
  2  \w    -21.00  64.00   0.50   10.00    --   -8.90  41.00  15.00  170
  3  \w    -63.00  21.00   0.50   10.00    --    9.22 -41.00-137.00  168
  4  \w    -84.00   4.00   0.50   10.00    --   -8.90 -19.00 120.00  176
  5  \w    -23.00  25.00   0.50   10.00    --   -8.90 -99.00  60.00   96
  6  \w    -23.00  23.00   0.50   10.00    --   -8.90 -99.00  30.00   92
  7  \w     -6.00  20.00   0.50   10.00    --   -8.90 -99.00 -90.00   52
  8  \w    -22.00  25.00   0.50   10.00    --   -8.90 -99.00-120.00   94
  9  \w    -24.00  38.00   0.50   10.00    --   -8.90  57.00 150.00  124
 10  \w    -21.00  35.00   0.50   10.00    --    9.22 -99.00 150.00  112
 11  \w    -22.00   3.00   0.50   10.00    --    9.22 -99.00 120.00   50
 12  \w    -22.00  43.00   0.50   10.00    --    9.22 -99.00 -30.00  130
 13  \w    -22.00  27.00   0.50   10.00    --    9.22 -99.00 -60.00   98
 14  \w     16.00  42.00   0.50   10.00    --    9.22 -99.00 120.00   52
;
_diffrn_measurement_device 'four-circle diffractometer'
_diffrn_measurement_device_type 'XtaLAB Synergy, Dualflex, HyPix'
_diffrn_measurement_method '\w scans'
_diffrn_radiation_type MoK\a
_diffrn_radiation_wavelength 0.71073
_diffrn_reflns_av_R_equivalents 0.0589
_diffrn_reflns_av_unetI/netI 0.0543
_diffrn_reflns_Laue_measured_fraction_full 0.997
_diffrn_reflns_Laue_measured_fraction_max 0.902
_diffrn_reflns_limit_h_max 16
_diffrn_reflns_limit_h_min -15
_diffrn_reflns_limit_k_max 22
_diffrn_reflns_limit_k_min -23
_diffrn_reflns_limit_l_max 25
_diffrn_reflns_limit_l_min -22
_diffrn_reflns_number 81991
_diffrn_reflns_point_group_measured_fraction_full 0.997
_diffrn_reflns_point_group_measured_fraction_max 0.860
_diffrn_reflns_theta_full 25.242
_diffrn_reflns_theta_max 32.283
_diffrn_reflns_theta_min 3.474
_exptl_absorpt_coefficient_mu 0.722
_exptl_absorpt_correction_T_max 1.00000
_exptl_absorpt_correction_T_min 0.84100
_exptl_absorpt_correction_type multi-scan
_exptl_absorpt_process_details
;
CrysAlisPro 1.171.40.14a (Rigaku Oxford Diffraction, 2018)
Empirical absorption correction using spherical harmonics,
 implemented in SCALE3 ABSPACK scaling algorithm.
;
_exptl_crystal_colour yellow
_exptl_crystal_colour_primary yellow
_exptl_crystal_density_diffrn 1.334
_exptl_crystal_description prism
_exptl_crystal_F_000 1240
_exptl_crystal_size_max 0.1
_exptl_crystal_size_mid 0.05
_exptl_crystal_size_min 0.02
_refine_diff_density_max 1.454
_refine_diff_density_min -0.553
_refine_diff_density_rms 0.073
_refine_ls_abs_structure_details
;
 Flack x determined using 6551 quotients [(I+)-(I-)]/[(I+)+(I-)]
 (Parsons, Flack and Wagner, Acta Cryst. B69 (2013) 249-259).
;
_refine_ls_abs_structure_Flack -0.029(5)
_refine_ls_extinction_method none
_refine_ls_goodness_of_fit_ref 1.035
_refine_ls_hydrogen_treatment constr
_refine_ls_matrix_type full
_refine_ls_number_parameters 740
_refine_ls_number_reflns 18149
_refine_ls_number_restraints 1
_refine_ls_restrained_S_all 1.035
_refine_ls_R_factor_all 0.0477
_refine_ls_R_factor_gt 0.0354
_refine_ls_shift/su_max 0.001
_refine_ls_shift/su_mean 0.000
_refine_ls_structure_factor_coef Fsqd
_refine_ls_weighting_details 'w=1/[\s^2^(Fo^2^)+(0.0275P)^2^+0.8851P] where P=(Fo^2^+2Fc^2^)/3'
_refine_ls_weighting_scheme calc
_refine_ls_wR_factor_gt 0.0691
_refine_ls_wR_factor_ref 0.0730
_reflns_Friedel_coverage 0.849
_reflns_Friedel_fraction_full 0.998
_reflns_Friedel_fraction_max 0.814
_reflns_number_gt 15559
_reflns_number_total 18149
_reflns_threshold_expression 'I > 2\s(I)'
_cod_data_source_file d5dt01881a2.cif
_cod_data_source_block 4
_cod_depositor_comments 'Adding full bibliography for 7719312--7719315.cif.'
_cod_database_code 7719313
_shelx_shelxl_version_number 2018/3
_shelx_space_group_comment
;
The symmetry employed for this shelxl refinement is uniquely defined
by the following loop, which should always be used as a source of
symmetry information in preference to the above space-group names.
They are only intended as comments.
;
_shelx_estimated_absorpt_t_max 0.986
_shelx_estimated_absorpt_t_min 0.931
_olex2_refinement_description
;
1. Fixed Uiso
 At 1.2 times of:
  All C(H) groups, All C(H,H) groups, All C(H,H,H,H) groups
2. Others
 Sof(H76C)=Sof(H76D)=Sof(H73C)=Sof(H73D)=Sof(O4)=1-FVAR(1)
 Sof(O4A)=Sof(H76A)=Sof(H76B)=Sof(H73A)=Sof(H73B)=FVAR(1)
3.a Secondary CH2 refined with riding coordinates:
 C64(H64A,H64B), C61(H61A,H61B), C30(H30A,H30B), C31(H31A,H31B), C65(H65A,
 H65B), C75(H75A,H75B), C66(H66A,H66B), C68(H68A,H68B), C70(H70A,H70B),
 C63(H63A,H63B), C76(H76A,H76B), C76(H76C,H76D), C69(H69A,H69B), C62(H62A,H62B),
  C73(H73A,H73B), C73(H73C,H73D), C71(H71A,H71B), C72(H72A,H72B), C74(H74A,
 H74B), C67(H67A,H67B)
3.b Aromatic/amide H refined with riding coordinates:
 C23(H23), C29(H29), C7(H7), C39(H39), C11(H11), C25(H25), C58(H58), C38(H38),
 C59(H59), C22(H22), C10(H10), C48(H48), C42(H42), C28(H28), C20(H20), C50(H50),
  C21(H21), C26(H26), C13(H13), C60(H60), C40(H40), C27(H27), C57(H57),
 C19(H19), C53(H53), C56(H56), C8(H8), C17(H17), C47(H47), C41(H41), C54(H54),
 C52(H52), C14(H14), C9(H9), C44(H44), C46(H46), C45(H45), C51(H51), C16(H16),
 C15(H15)
;
_olex2_submission_special_instructions 'No special instructions were received'
_oxdiff_exptl_absorpt_empirical_details
;
Empirical correction (ABSPACK) includes:
- Absorption correction using spherical harmonics
- Frame scaling
;

loop_
_space_group_symop_operation_xyz
'x, y, z'
'-x, y+1/2, -z'

loop_
_atom_site_label
_atom_site_type_symbol
_atom_site_fract_x
_atom_site_fract_y
_atom_site_fract_z
_atom_site_U_iso_or_equiv
_atom_site_adp_type
_atom_site_occupancy
_atom_site_site_symmetry_order
_atom_site_calc_flag
_atom_site_refinement_flags_posn
_atom_site_refinement_flags_adp
_atom_site_refinement_flags_occupancy
_atom_site_disorder_assembly
_atom_site_disorder_group
Ba1 Ba 0.62546(2) 0.55195(2) 0.77179(2) 0.01923(5) Uani 1 1 d . . . . .
O1 O 0.4224(3) 0.46296(16) 0.67731(17) 0.0330(6) Uani 1 1 d . . . . .
O2 O 0.4191(3) 0.61946(18) 0.81448(17) 0.0367(7) Uani 1 1 d . . . . .
C6 C 0.7831(3) 0.58986(19) 0.9831(2) 0.0196(6) Uani 1 1 d . . . . .
C4 C 0.7104(3) 0.44665(19) 0.9268(2) 0.0199(6) Uani 1 1 d . . . . .
C18 C 0.7020(3) 0.30166(19) 0.8613(2) 0.0209(6) Uani 1 1 d . . . . .
C34 C 0.6639(3) 0.66330(19) 0.6348(2) 0.0202(6) Uani 1 1 d . . . . .
C36 C 0.7962(3) 0.70357(18) 0.75667(19) 0.0177(6) Uani 1 1 d . . . . .
C35 C 0.6839(3) 0.72397(19) 0.69782(19) 0.0199(6) Uani 1 1 d . . . . .
C49 C 0.6192(3) 0.8047(2) 0.6929(2) 0.0246(7) Uani 1 1 d . . . . .
C33 C 0.7632(3) 0.60566(19) 0.6548(2) 0.0204(6) Uani 1 1 d . . . . .
C23 C 0.5827(3) 0.2777(2) 0.8236(2) 0.0259(7) Uani 1 1 d . . . . .
H23 H 0.523802 0.318626 0.800145 0.031 Uiso 1 1 calc R U . . .
C29 C 1.0394(3) 0.3909(2) 0.8056(2) 0.0236(7) Uani 1 1 d . . . . .
H29 H 1.081625 0.424825 0.849613 0.028 Uiso 1 1 calc R U . . .
C5 C 0.7901(3) 0.51685(19) 0.9321(2) 0.0181(6) Uani 1 1 d . . . . .
C64 C 0.3062(4) 0.5022(3) 0.6414(3) 0.0440(11) Uani 1 1 d . . . . .
H64A H 0.313956 0.563057 0.646117 0.053 Uiso 1 1 calc R U . . .
H64B H 0.242353 0.483753 0.668831 0.053 Uiso 1 1 calc R U . . .
C43 C 0.5758(3) 0.66949(19) 0.5534(2) 0.0235(7) Uani 1 1 d . . . . .
C37 C 0.7709(3) 0.53052(17) 0.6069(2) 0.0210(7) Uani 1 1 d . . . . .
C7 C 0.6681(3) 0.6231(2) 0.9834(2) 0.0255(7) Uani 1 1 d . . . . .
H7 H 0.596390 0.601561 0.946831 0.031 Uiso 1 1 calc R U . . .
C55 C 0.8590(3) 0.75771(18) 0.82485(19) 0.0196(6) Uani 1 1 d . . . . .
C39 C 0.8837(4) 0.4351(2) 0.5412(2) 0.0316(8) Uani 1 1 d . . . . .
H39 H 0.959026 0.418684 0.529704 0.038 Uiso 1 1 calc R U . . .
C12 C 0.6302(3) 0.4318(2) 0.9826(2) 0.0238(7) Uani 1 1 d . . . . .
C24 C 0.9106(3) 0.38104(18) 0.7911(2) 0.0198(6) Uani 1 1 d . . . . .
C11 C 0.8871(3) 0.6248(2) 1.0355(2) 0.0247(7) Uani 1 1 d . . . . .
H11 H 0.966549 0.604104 1.035910 0.030 Uiso 1 1 calc R U . . .
C2 C 0.8416(3) 0.42472(19) 0.84225(19) 0.0183(6) Uani 1 1 d . . . . .
C25 C 0.8541(3) 0.3274(2) 0.7277(2) 0.0252(7) Uani 1 1 d . . . . .
H25 H 0.767546 0.319149 0.716041 0.030 Uiso 1 1 calc R U . . .
C58 C 0.9826(4) 0.8673(2) 0.9475(2) 0.0303(8) Uani 1 1 d . . . . .
H58 H 1.023859 0.904613 0.988739 0.036 Uiso 1 1 calc R U . . .
C32 C 0.8441(3) 0.63028(19) 0.73018(19) 0.0179(6) Uani 1 1 d . . . . .
C38 C 0.8807(3) 0.5047(2) 0.5890(2) 0.0244(7) Uani 1 1 d . . . . .
H38 H 0.954126 0.535246 0.609794 0.029 Uiso 1 1 calc R U . . .
C59 C 0.8592(4) 0.8519(2) 0.9365(2) 0.0335(8) Uani 1 1 d . . . . .
H59 H 0.815180 0.878793 0.970536 0.040 Uiso 1 1 calc R U . . .
C22 C 0.5470(4) 0.1952(2) 0.8192(2) 0.0322(8) Uani 1 1 d . . . . .
H22 H 0.464206 0.180440 0.794295 0.039 Uiso 1 1 calc R U . . .
C10 C 0.8754(4) 0.6896(2) 1.0873(2) 0.0309(8) Uani 1 1 d . . . . .
H10 H 0.946826 0.712945 1.122663 0.037 Uiso 1 1 calc R U . . .
C48 C 0.4491(4) 0.6750(2) 0.5418(2) 0.0326(8) Uani 1 1 d . . . . .
H48 H 0.414924 0.674941 0.588023 0.039 Uiso 1 1 calc R U . . .
C42 C 0.6654(3) 0.4831(2) 0.5748(2) 0.0256(7) Uani 1 1 d . . . . .
H42 H 0.589521 0.498892 0.585859 0.031 Uiso 1 1 calc R U . . .
C28 C 1.1058(3) 0.3519(2) 0.7567(2) 0.0288(8) Uani 1 1 d . . . . .
H28 H 1.191550 0.361902 0.765598 0.035 Uiso 1 1 calc R U . . .
C61 C 0.4170(4) 0.3840(2) 0.6373(3) 0.0404(10) Uani 1 1 d . . . . .
H61A H 0.384207 0.341372 0.668269 0.048 Uiso 1 1 calc R U . . .
H61B H 0.500017 0.366928 0.633204 0.048 Uiso 1 1 calc R U . . .
C20 C 0.7515(4) 0.1571(2) 0.8878(3) 0.0366(9) Uani 1 1 d . . . . .
H20 H 0.810619 0.115523 0.908988 0.044 Uiso 1 1 calc R U . . .
C30 C 0.9630(3) 0.5653(2) 0.86620(18) 0.0196(8) Uani 1 1 d . . . . .
H30A H 1.046217 0.544444 0.893026 0.024 Uiso 1 1 calc R U . . .
H30B H 0.951100 0.617754 0.893482 0.024 Uiso 1 1 calc R U . . .
C50 C 0.4948(4) 0.8113(2) 0.6886(2) 0.0343(9) Uani 1 1 d . . . . .
H50 H 0.448151 0.762546 0.690041 0.041 Uiso 1 1 calc R U . . .
C31 C 0.9579(3) 0.58380(19) 0.7755(2) 0.0192(6) Uani 1 1 d . . . . .
H31A H 1.031490 0.616478 0.772986 0.023 Uiso 1 1 calc R U . . .
H31B H 0.961974 0.530863 0.746925 0.023 Uiso 1 1 calc R U . . .
C21 C 0.6323(4) 0.1349(2) 0.8512(2) 0.0346(9) Uani 1 1 d . . . . .
H21 H 0.608702 0.078366 0.847877 0.041 Uiso 1 1 calc R U . . .
C3 C 0.7424(3) 0.39020(19) 0.8704(2) 0.0194(6) Uani 1 1 d . . . . .
C26 C 0.9223(4) 0.2860(2) 0.6817(2) 0.0323(8) Uani 1 1 d . . . . .
H26 H 0.882253 0.248434 0.640288 0.039 Uiso 1 1 calc R U . . .
C13 C 0.6731(4) 0.4496(2) 1.0662(3) 0.0309(8) Uani 1 1 d . . . . .
H13 H 0.755064 0.468845 1.086511 0.037 Uiso 1 1 calc R U . . .
C60 C 0.7975(3) 0.7974(2) 0.8763(2) 0.0275(7) Uani 1 1 d . . . . .
H60 H 0.712280 0.787109 0.870345 0.033 Uiso 1 1 calc R U . . .
C40 C 0.7785(4) 0.3896(2) 0.5104(2) 0.0335(9) Uani 1 1 d . . . . .
H40 H 0.781449 0.342096 0.477894 0.040 Uiso 1 1 calc R U . . .
C27 C 1.0473(4) 0.2987(2) 0.6954(2) 0.0337(9) Uani 1 1 d . . . . .
H27 H 1.092909 0.271084 0.662819 0.040 Uiso 1 1 calc R U . . .
C57 C 1.0461(4) 0.8279(2) 0.8977(2) 0.0312(8) Uani 1 1 d . . . . .
H57 H 1.131649 0.837783 0.904991 0.037 Uiso 1 1 calc R U . . .
C1 C 0.8697(3) 0.50392(18) 0.87981(19) 0.0173(6) Uani 1 1 d . . . . .
C65 C 0.3324(4) 0.5644(5) 0.8393(3) 0.0619(18) Uani 1 1 d . . . . .
H65A H 0.362656 0.506689 0.843585 0.074 Uiso 1 1 calc R U . . .
H65B H 0.250679 0.566548 0.799904 0.074 Uiso 1 1 calc R U . . .
C19 C 0.7867(4) 0.2401(2) 0.8943(2) 0.0293(8) Uani 1 1 d . . . . .
H19 H 0.868858 0.254603 0.921261 0.035 Uiso 1 1 calc R U . . .
C75 C 1.0027(5) 0.2264(3) 0.4513(3) 0.0515(12) Uani 1 1 d . . . . .
H75A H 0.988974 0.252375 0.501416 0.062 Uiso 1 1 calc R U . . .
H75B H 1.065836 0.182588 0.466621 0.062 Uiso 1 1 calc R U . . .
C53 C 0.6257(6) 0.9538(3) 0.6847(3) 0.0535(13) Uani 1 1 d . . . . .
H53 H 0.671351 1.002941 0.683205 0.064 Uiso 1 1 calc R U . . .
C56 C 0.9848(3) 0.7739(2) 0.8371(2) 0.0253(7) Uani 1 1 d . . . . .
H56 H 1.029368 0.747402 0.803183 0.030 Uiso 1 1 calc R U . . .
C8 C 0.6566(4) 0.6869(2) 1.0359(3) 0.0308(8) Uani 1 1 d . . . . .
H8 H 0.577395 0.707460 1.036296 0.037 Uiso 1 1 calc R U . . .
C17 C 0.5113(4) 0.4012(3) 0.9572(3) 0.0396(10) Uani 1 1 d . . . . .
H17 H 0.479071 0.387143 0.901304 0.048 Uiso 1 1 calc R U . . .
C47 C 0.3707(4) 0.6805(3) 0.4633(3) 0.0426(11) Uani 1 1 d . . . . .
H47 H 0.284330 0.684655 0.456998 0.051 Uiso 1 1 calc R U . . .
C41 C 0.6688(4) 0.4132(2) 0.5269(2) 0.0313(8) Uani 1 1 d . . . . .
H41 H 0.596092 0.382050 0.505837 0.038 Uiso 1 1 calc R U . . .
C54 C 0.6851(4) 0.8778(2) 0.6911(3) 0.0384(9) Uani 1 1 d . . . . .
H54 H 0.770830 0.875459 0.694340 0.046 Uiso 1 1 calc R U . . .
C52 C 0.5020(5) 0.9588(3) 0.6803(3) 0.0519(13) Uani 1 1 d . . . . .
H52 H 0.462341 1.011082 0.676075 0.062 Uiso 1 1 calc R U . . .
O4A O 0.8110(17) 0.242(2) 0.368(2) 0.094(13) Uani 0.44(4) 1 d . . P A 1
C14 C 0.5987(4) 0.4398(2) 1.1198(3) 0.0391(10) Uani 1 1 d . . . . .
H14 H 0.629987 0.453248 1.176021 0.047 Uiso 1 1 calc R U . . .
C9 C 0.7601(4) 0.7202(2) 1.0873(2) 0.0353(9) Uani 1 1 d . . . . .
H9 H 0.752528 0.764327 1.122907 0.042 Uiso 1 1 calc R U . . .
C44 C 0.6206(4) 0.6690(2) 0.4832(2) 0.0326(8) Uani 1 1 d . . . . .
H44 H 0.706876 0.664914 0.488829 0.039 Uiso 1 1 calc R U . . .
C46 C 0.4171(4) 0.6801(2) 0.3953(2) 0.0399(10) Uani 1 1 d . . . . .
H46 H 0.363532 0.683605 0.342047 0.048 Uiso 1 1 calc R U . . .
C45 C 0.5426(4) 0.6744(2) 0.4055(2) 0.0373(9) Uani 1 1 d . . . . .
H45 H 0.575941 0.674268 0.358940 0.045 Uiso 1 1 calc R U . . .
O3 O 0.9954(5) 0.0685(6) 0.6037(3) 0.128(3) Uani 1 1 d . . . . .
C66 C 0.3262(5) 0.5976(4) 0.9226(4) 0.0669(17) Uani 1 1 d . . . . .
H66A H 0.249776 0.579872 0.937084 0.080 Uiso 1 1 calc R U . . .
H66B H 0.398304 0.579935 0.966130 0.080 Uiso 1 1 calc R U . . .
C68 C 0.4011(6) 0.7012(3) 0.8447(3) 0.0615(16) Uani 1 1 d . . . . .
H68A H 0.355750 0.736687 0.799349 0.074 Uiso 1 1 calc R U . . .
H68B H 0.481446 0.727339 0.869648 0.074 Uiso 1 1 calc R U . . .
C70 C 1.1252(8) 0.0443(8) 0.7316(5) 0.125(4) Uani 1 1 d . . . . .
H70A H 1.161907 -0.011274 0.744020 0.150 Uiso 1 1 calc R U . . .
H70B H 1.174114 0.084429 0.770830 0.150 Uiso 1 1 calc R U . . .
C51 C 0.4362(5) 0.8880(3) 0.6822(3) 0.0468(12) Uani 1 1 d . . . . .
H51 H 0.350608 0.891045 0.679213 0.056 Uiso 1 1 calc R U . . .
C63 C 0.2741(6) 0.4761(4) 0.5530(3) 0.0694(18) Uani 1 1 d . . . . .
H63A H 0.183727 0.472122 0.531424 0.083 Uiso 1 1 calc R U . . .
H63B H 0.306865 0.515964 0.519238 0.083 Uiso 1 1 calc R U . . .
C76 C 0.8850(6) 0.1938(4) 0.3969(5) 0.079(2) Uani 1 1 d . . . . .
H76A H 0.905841 0.161653 0.352243 0.094 Uiso 0.44(4) 1 calc R U P A 1
H76B H 0.847940 0.155011 0.429387 0.094 Uiso 0.44(4) 1 calc R U P A 1
H76C H 0.820231 0.188068 0.427187 0.094 Uiso 0.56(4) 1 calc R U P A 2
H76D H 0.897941 0.139795 0.372842 0.094 Uiso 0.56(4) 1 calc R U P A 2
C69 C 1.1213(7) 0.0693(5) 0.6429(5) 0.092(2) Uani 1 1 d . . . . .
H69A H 1.156798 0.124978 0.640807 0.111 Uiso 1 1 calc R U . . .
H69B H 1.167033 0.029202 0.617262 0.111 Uiso 1 1 calc R U . . .
C62 C 0.3319(6) 0.3950(4) 0.5525(3) 0.0688(18) Uani 1 1 d . . . . .
H62A H 0.379229 0.392893 0.510191 0.083 Uiso 1 1 calc R U . . .
H62B H 0.268758 0.350889 0.541123 0.083 Uiso 1 1 calc R U . . .
C16 C 0.4384(5) 0.3907(3) 1.0124(3) 0.0535(14) Uani 1 1 d . . . . .
H16 H 0.357686 0.368955 0.993596 0.064 Uiso 1 1 calc R U . . .
C15 C 0.4809(5) 0.4113(2) 1.0934(3) 0.0461(12) Uani 1 1 d . . . . .
H15 H 0.429605 0.405705 1.130233 0.055 Uiso 1 1 calc R U . . .
C73 C 0.9227(10) 0.3195(4) 0.3487(4) 0.101(3) Uani 1 1 d . . . . .
H73A H 0.921867 0.322253 0.289938 0.121 Uiso 0.44(4) 1 calc R U P A 1
H73B H 0.905563 0.375003 0.367803 0.121 Uiso 0.44(4) 1 calc R U P A 1
H73C H 0.889286 0.360887 0.380644 0.121 Uiso 0.56(4) 1 calc R U P A 2
H73D H 0.934562 0.346225 0.298449 0.121 Uiso 0.56(4) 1 calc R U P A 2
C71 C 0.9978(9) 0.0445(8) 0.7359(4) 0.115(3) Uani 1 1 d . . . . .
H71A H 0.980859 -0.003305 0.767994 0.138 Uiso 1 1 calc R U . . .
H71B H 0.978578 0.095871 0.762072 0.138 Uiso 1 1 calc R U . . .
C72 C 0.9266(7) 0.0395(6) 0.6543(4) 0.087(2) Uani 1 1 d . . . . .
H72A H 0.902297 -0.018463 0.640296 0.104 Uiso 1 1 calc R U . . .
H72B H 0.850872 0.073040 0.647545 0.104 Uiso 1 1 calc R U . . .
C74 C 1.0365(7) 0.2879(4) 0.3961(4) 0.0747(19) Uani 1 1 d . . . . .
H74A H 1.086878 0.332636 0.427899 0.090 Uiso 1 1 calc R U . . .
H74B H 1.083777 0.261756 0.360438 0.090 Uiso 1 1 calc R U . . .
C67 C 0.3272(5) 0.6903(4) 0.9084(4) 0.077(2) Uani 1 1 d . . . . .
H67A H 0.366825 0.719662 0.959676 0.092 Uiso 1 1 calc R U . . .
H67B H 0.242349 0.711627 0.887770 0.092 Uiso 1 1 calc R U . . .
O4 O 0.8519(15) 0.2610(6) 0.3310(8) 0.050(4) Uani 0.56(4) 1 d . . P A 2

loop_
_atom_site_aniso_label
_atom_site_aniso_U_11
_atom_site_aniso_U_22
_atom_site_aniso_U_33
_atom_site_aniso_U_23
_atom_site_aniso_U_13
_atom_site_aniso_U_12
Ba1 0.01704(7) 0.01895(7) 0.02055(8) 0.00088(11) 0.00251(5) 0.00035(11)
O1 0.0325(14) 0.0301(13) 0.0311(14) -0.0054(10) -0.0020(11) 0.0014(11)
O2 0.0288(15) 0.0480(16) 0.0315(15) -0.0090(12) 0.0041(12) 0.0096(12)
C6 0.0229(16) 0.0194(14) 0.0159(15) 0.0006(12) 0.0039(12) -0.0031(12)
C4 0.0192(15) 0.0176(14) 0.0229(16) 0.0020(11) 0.0053(12) 0.0013(11)
C18 0.0247(18) 0.0177(14) 0.0211(16) -0.0006(12) 0.0071(13) -0.0036(12)
C34 0.0230(16) 0.0175(14) 0.0189(15) 0.0006(11) 0.0031(12) 0.0018(12)
C36 0.0200(15) 0.0161(14) 0.0167(14) 0.0001(11) 0.0042(12) 0.0010(11)
C35 0.0222(16) 0.0175(14) 0.0194(15) 0.0027(11) 0.0038(12) 0.0025(12)
C49 0.0331(19) 0.0213(15) 0.0169(15) -0.0015(12) 0.0016(13) 0.0056(14)
C33 0.0243(17) 0.0183(15) 0.0195(16) 0.0000(12) 0.0069(13) 0.0010(12)
C23 0.0284(18) 0.0268(17) 0.0216(17) -0.0014(13) 0.0046(14) -0.0050(14)
C29 0.0260(17) 0.0200(15) 0.0247(17) 0.0048(12) 0.0064(13) 0.0032(12)
C5 0.0171(15) 0.0166(13) 0.0202(16) 0.0016(12) 0.0041(12) -0.0004(11)
C64 0.033(2) 0.044(2) 0.047(3) -0.0062(19) -0.0040(19) 0.0051(18)
C43 0.0324(19) 0.0145(14) 0.0203(16) 0.0012(11) 0.0001(14) 0.0020(13)
C37 0.0272(16) 0.0188(18) 0.0166(14) 0.0004(10) 0.0046(12) 0.0024(10)
C7 0.0252(18) 0.0240(17) 0.0250(18) -0.0032(13) 0.0019(14) 0.0002(14)
C55 0.0248(17) 0.0136(13) 0.0197(15) 0.0003(11) 0.0044(13) -0.0010(11)
C39 0.042(2) 0.0311(19) 0.0255(18) 0.0010(14) 0.0142(16) 0.0116(16)
C12 0.0276(18) 0.0126(15) 0.036(2) 0.0019(13) 0.0167(15) 0.0018(13)
C24 0.0241(16) 0.0153(14) 0.0204(15) 0.0049(11) 0.0060(13) 0.0042(12)
C11 0.0245(17) 0.0292(17) 0.0201(16) -0.0029(13) 0.0051(13) -0.0035(13)
C2 0.0193(15) 0.0191(14) 0.0152(14) 0.0036(11) 0.0019(12) 0.0016(11)
C25 0.033(2) 0.0197(15) 0.0224(17) 0.0006(12) 0.0058(14) 0.0003(13)
C58 0.031(2) 0.0262(18) 0.0302(19) -0.0088(14) 0.0023(15) -0.0060(14)
C32 0.0203(16) 0.0163(14) 0.0179(15) 0.0016(11) 0.0063(12) -0.0001(11)
C38 0.0295(18) 0.0246(17) 0.0212(17) 0.0022(12) 0.0102(14) 0.0039(13)
C59 0.038(2) 0.0335(19) 0.032(2) -0.0137(16) 0.0133(18) -0.0045(16)
C22 0.038(2) 0.0318(19) 0.0271(19) -0.0069(14) 0.0083(16) -0.0148(16)
C10 0.031(2) 0.035(2) 0.0244(18) -0.0079(14) 0.0024(15) -0.0091(15)
C48 0.032(2) 0.036(2) 0.0260(19) -0.0076(15) -0.0003(15) 0.0080(15)
C42 0.0316(19) 0.0223(16) 0.0212(17) -0.0010(12) 0.0032(14) 0.0023(13)
C28 0.0279(19) 0.0308(18) 0.031(2) 0.0117(14) 0.0136(15) 0.0094(14)
C61 0.049(3) 0.0283(19) 0.036(2) -0.0041(16) -0.0030(19) -0.0018(17)
C20 0.045(2) 0.0204(17) 0.046(2) 0.0037(15) 0.0128(19) 0.0023(16)
C30 0.0173(13) 0.022(2) 0.0188(13) 0.0033(12) 0.0028(10) -0.0013(12)
C50 0.033(2) 0.036(2) 0.0289(19) -0.0105(15) -0.0026(16) 0.0118(16)
C31 0.0202(16) 0.0180(12) 0.0204(16) 0.0017(11) 0.0070(12) -0.0008(11)
C21 0.051(3) 0.0215(17) 0.035(2) -0.0041(14) 0.0179(18) -0.0130(16)
C3 0.0193(15) 0.0167(14) 0.0218(16) 0.0000(11) 0.0044(12) -0.0006(11)
C26 0.046(2) 0.0249(17) 0.0263(19) -0.0037(14) 0.0093(17) 0.0041(15)
C13 0.033(2) 0.031(2) 0.032(2) 0.0079(16) 0.0138(17) 0.0056(16)
C60 0.0273(19) 0.0272(17) 0.0302(19) -0.0065(14) 0.0113(15) -0.0061(14)
C40 0.052(3) 0.0243(17) 0.0235(18) -0.0061(14) 0.0074(17) 0.0059(16)
C27 0.046(2) 0.0330(19) 0.0274(19) 0.0055(15) 0.0199(17) 0.0144(17)
C57 0.0251(18) 0.0276(18) 0.039(2) -0.0086(15) 0.0053(16) -0.0059(14)
C1 0.0179(15) 0.0161(14) 0.0167(15) 0.0028(11) 0.0022(11) -0.0007(11)
C65 0.0279(19) 0.100(5) 0.060(3) -0.046(3) 0.0155(19) -0.017(3)
C19 0.031(2) 0.0191(16) 0.038(2) 0.0000(14) 0.0096(17) -0.0017(14)
C75 0.054(3) 0.048(3) 0.048(3) -0.008(2) 0.005(2) 0.016(2)
C53 0.086(4) 0.0221(19) 0.058(3) 0.0082(19) 0.029(3) 0.013(2)
C56 0.0238(17) 0.0227(16) 0.0290(18) -0.0036(13) 0.0059(14) -0.0021(13)
C8 0.027(2) 0.029(2) 0.036(2) -0.0085(17) 0.0063(17) 0.0054(15)
C17 0.035(2) 0.041(2) 0.049(3) -0.0211(19) 0.0202(19) -0.0138(17)
C47 0.036(2) 0.046(2) 0.035(2) -0.0102(18) -0.0097(18) 0.0144(18)
C41 0.041(2) 0.0246(17) 0.0251(19) -0.0048(14) 0.0028(16) 0.0028(15)
C54 0.052(3) 0.0191(17) 0.049(3) 0.0042(16) 0.021(2) 0.0039(16)
C52 0.081(4) 0.037(2) 0.035(2) 0.0026(18) 0.010(2) 0.034(2)
O4A 0.032(7) 0.104(15) 0.13(2) -0.084(16) -0.015(9) 0.028(8)
C14 0.053(3) 0.033(2) 0.038(2) 0.0093(17) 0.026(2) 0.0065(18)
C9 0.042(2) 0.0302(19) 0.034(2) -0.0130(15) 0.0101(17) -0.0019(16)
C44 0.040(2) 0.0315(19) 0.0240(19) 0.0038(15) 0.0038(16) -0.0024(16)
C46 0.055(3) 0.0287(19) 0.0252(19) -0.0033(15) -0.0117(18) 0.0119(17)
C45 0.057(3) 0.0306(19) 0.0210(18) 0.0042(14) 0.0039(18) 0.0000(17)
O3 0.089(3) 0.226(8) 0.067(3) 0.013(5) 0.017(3) -0.017(5)
C66 0.035(3) 0.113(5) 0.062(3) -0.038(3) 0.028(2) -0.024(3)
C68 0.091(4) 0.054(3) 0.035(2) -0.001(2) 0.006(3) 0.043(3)
C70 0.108(6) 0.157(8) 0.082(5) -0.046(7) -0.031(4) 0.051(8)
C51 0.049(3) 0.053(3) 0.030(2) -0.0147(19) -0.0060(19) 0.030(2)
C63 0.074(4) 0.065(3) 0.049(3) -0.014(3) -0.022(3) 0.015(3)
C76 0.059(4) 0.051(3) 0.138(6) -0.041(4) 0.047(4) -0.018(3)
C69 0.112(6) 0.074(6) 0.094(5) -0.029(4) 0.031(4) -0.014(4)
C62 0.084(4) 0.064(3) 0.041(3) -0.015(2) -0.019(3) 0.020(3)
C16 0.046(3) 0.049(3) 0.080(4) -0.033(2) 0.043(3) -0.028(2)
C15 0.062(3) 0.0268(19) 0.066(3) -0.0057(19) 0.049(3) -0.0089(18)
C73 0.192(10) 0.067(4) 0.058(4) 0.005(3) 0.059(5) 0.044(6)
C71 0.155(8) 0.123(7) 0.064(4) -0.008(6) 0.023(4) -0.026(9)
C72 0.099(5) 0.084(6) 0.083(4) 0.007(4) 0.033(4) 0.000(4)
C74 0.094(5) 0.064(4) 0.085(5) -0.034(3) 0.058(4) -0.016(3)
C67 0.047(3) 0.124(6) 0.052(3) -0.038(3) -0.002(3) 0.041(3)
O4 0.036(6) 0.052(4) 0.053(6) -0.005(3) -0.005(4) 0.005(3)

loop_
_atom_type_symbol
_atom_type_description
_atom_type_scat_dispersion_real
_atom_type_scat_dispersion_imag
_atom_type_scat_source
C C 0.0033 0.0016 'International Tables Vol C Tables 4.2.6.8 and 6.1.1.4'
H H 0.0000 0.0000 'International Tables Vol C Tables 4.2.6.8 and 6.1.1.4'
Ba Ba -0.3244 2.2819 'International Tables Vol C Tables 4.2.6.8 and 6.1.1.4'
O O 0.0106 0.0060 'International Tables Vol C Tables 4.2.6.8 and 6.1.1.4'

loop_
_geom_angle_atom_site_label_1
_geom_angle_atom_site_label_2
_geom_angle_atom_site_label_3
_geom_angle
_geom_angle_site_symmetry_1
_geom_angle_site_symmetry_3
_geom_angle_publ_flag
O1 Ba1 C4 103.48(8) . . ?
O1 Ba1 C34 96.90(8) . . ?
O1 Ba1 C36 140.27(8) . . ?
O1 Ba1 C35 116.11(8) . . ?
O1 Ba1 C33 104.95(9) . . ?
O1 Ba1 C5 131.04(8) . . ?
O1 Ba1 C2 108.24(8) . . ?
O1 Ba1 C32 132.50(8) . . ?
O1 Ba1 C3 92.55(8) . . ?
O1 Ba1 C1 134.27(7) . . ?
O2 Ba1 O1 75.13(8) . . ?
O2 Ba1 C4 95.69(9) . . ?
O2 Ba1 C34 104.15(9) . . ?
O2 Ba1 C36 105.79(8) . . ?
O2 Ba1 C35 91.29(9) . . ?
O2 Ba1 C33 131.58(9) . . ?
O2 Ba1 C5 102.12(9) . . ?
O2 Ba1 C2 139.17(8) . . ?
O2 Ba1 C32 132.02(9) . . ?
O2 Ba1 C3 116.24(9) . . ?
O2 Ba1 C1 129.27(8) . . ?
C4 Ba1 C36 115.72(8) . . ?
C4 Ba1 C35 140.26(8) . . ?
C4 Ba1 C2 43.50(8) . . ?
C4 Ba1 C3 26.20(8) . . ?
C34 Ba1 C4 154.60(9) . . ?
C34 Ba1 C36 43.66(8) . . ?
C34 Ba1 C35 26.30(8) . . ?
C34 Ba1 C2 115.42(9) . . ?
C34 Ba1 C3 139.60(9) . . ?
C36 Ba1 C35 26.13(8) . . ?
C36 Ba1 C2 96.47(8) . . ?
C36 Ba1 C3 119.91(8) . . ?
C35 Ba1 C3 145.15(8) . . ?
C33 Ba1 C4 129.50(9) . . ?
C33 Ba1 C34 27.59(9) . . ?
C33 Ba1 C36 44.18(8) . . ?
C33 Ba1 C35 44.05(8) . . ?
C33 Ba1 C5 111.30(9) . . ?
C33 Ba1 C2 87.91(8) . . ?
C33 Ba1 C32 27.80(9) . . ?
C33 Ba1 C3 112.15(9) . . ?
C33 Ba1 C1 86.06(9) . . ?
C5 Ba1 C4 27.58(8) . . ?
C5 Ba1 C34 129.83(9) . . ?
C5 Ba1 C36 88.24(8) . . ?
C5 Ba1 C35 112.80(8) . . ?
C5 Ba1 C2 44.02(8) . . ?
C5 Ba1 C32 86.16(9) . . ?
C5 Ba1 C3 43.82(8) . . ?
C5 Ba1 C1 27.68(9) . . ?
C2 Ba1 C35 120.08(8) . . ?
C2 Ba1 C3 25.86(8) . . ?
C32 Ba1 C4 109.63(8) . . ?
C32 Ba1 C34 45.01(9) . . ?
C32 Ba1 C36 26.48(8) . . ?
C32 Ba1 C35 43.78(8) . . ?
C32 Ba1 C2 76.66(8) . . ?
C32 Ba1 C3 102.39(8) . . ?
C1 Ba1 C4 45.00(9) . . ?
C1 Ba1 C34 109.62(9) . . ?
C1 Ba1 C36 76.70(8) . . ?
C1 Ba1 C35 102.69(8) . . ?
C1 Ba1 C2 26.59(8) . . ?
C1 Ba1 C32 64.77(8) . . ?
C1 Ba1 C3 43.64(8) . . ?
C64 O1 Ba1 121.9(2) . . ?
C61 O1 Ba1 130.6(2) . . ?
C61 O1 C64 105.5(3) . . ?
C65 O2 Ba1 119.1(3) . . ?
C68 O2 Ba1 129.8(3) . . ?
C68 O2 C65 107.3(4) . . ?
C7 C6 C5 119.5(3) . . ?
C11 C6 C5 122.5(3) . . ?
C11 C6 C7 117.9(3) . . ?
C5 C4 Ba1 70.71(17) . . ?
C5 C4 C12 124.0(3) . . ?
C12 C4 Ba1 121.7(2) . . ?
C3 C4 Ba1 82.20(19) . . ?
C3 C4 C5 107.0(3) . . ?
C3 C4 C12 127.9(3) . . ?
C23 C18 C3 123.2(3) . . ?
C23 C18 C19 117.8(3) . . ?
C19 C18 C3 118.9(3) . . ?
C35 C34 Ba1 82.41(19) . . ?
C35 C34 C33 107.8(3) . . ?
C35 C34 C43 126.2(3) . . ?
C33 C34 Ba1 71.45(18) . . ?
C33 C34 C43 124.4(3) . . ?
C43 C34 Ba1 123.7(2) . . ?
C35 C36 Ba1 77.85(18) . . ?
C35 C36 C55 124.6(3) . . ?
C55 C36 Ba1 125.4(2) . . ?
C32 C36 Ba1 70.13(17) . . ?
C32 C36 C35 108.1(3) . . ?
C32 C36 C55 126.6(3) . . ?
C34 C35 Ba1 71.29(17) . . ?
C34 C35 C36 107.8(3) . . ?
C34 C35 C49 125.5(3) . . ?
C36 C35 Ba1 76.02(17) . . ?
C36 C35 C49 124.9(3) . . ?
C49 C35 Ba1 130.2(2) . . ?
C50 C49 C35 122.8(3) . . ?
C50 C49 C54 117.7(3) . . ?
C54 C49 C35 119.5(3) . . ?
C34 C33 Ba1 81.0(2) . . ?
C34 C33 C37 123.9(3) . . ?
C37 C33 Ba1 103.7(2) . . ?
C32 C33 Ba1 78.90(19) . . ?
C32 C33 C34 108.4(3) . . ?
C32 C33 C37 127.5(3) . . ?
C18 C23 H23 119.2 . . ?
C18 C23 C22 121.7(3) . . ?
C22 C23 H23 119.2 . . ?
C24 C29 H29 119.3 . . ?
C28 C29 H29 119.3 . . ?
C28 C29 C24 121.3(3) . . ?
C6 C5 Ba1 105.65(19) . . ?
C4 C5 Ba1 81.71(18) . . ?
C4 C5 C6 123.3(3) . . ?
C1 C5 Ba1 78.69(18) . . ?
C1 C5 C6 127.9(3) . . ?
C1 C5 C4 108.8(3) . . ?
O1 C64 H64A 110.7 . . ?
O1 C64 H64B 110.7 . . ?
O1 C64 C63 105.1(4) . . ?
H64A C64 H64B 108.8 . . ?
C63 C64 H64A 110.7 . . ?
C63 C64 H64B 110.7 . . ?
C48 C43 C34 124.0(3) . . ?
C48 C43 C44 116.9(3) . . ?
C44 C43 C34 119.1(3) . . ?
C38 C37 C33 122.5(3) . . ?
C38 C37 C42 117.1(3) . . ?
C42 C37 C33 120.3(3) . . ?
C6 C7 H7 119.3 . . ?
C8 C7 C6 121.4(3) . . ?
C8 C7 H7 119.3 . . ?
C60 C55 C36 123.0(3) . . ?
C60 C55 C56 117.3(3) . . ?
C56 C55 C36 119.6(3) . . ?
C38 C39 H39 119.7 . . ?
C40 C39 H39 119.7 . . ?
C40 C39 C38 120.6(4) . . ?
C13 C12 C4 119.8(3) . . ?
C17 C12 C4 123.6(4) . . ?
C17 C12 C13 116.6(4) . . ?
C29 C24 C2 120.4(3) . . ?
C25 C24 C29 116.8(3) . . ?
C25 C24 C2 122.7(3) . . ?
C6 C11 H11 119.7 . . ?
C10 C11 C6 120.6(3) . . ?
C10 C11 H11 119.7 . . ?
C24 C2 Ba1 123.67(19) . . ?
C3 C2 Ba1 78.05(18) . . ?
C3 C2 C24 124.9(3) . . ?
C3 C2 C1 107.9(3) . . ?
C1 C2 Ba1 69.37(17) . . ?
C1 C2 C24 126.9(3) . . ?
C24 C25 H25 119.4 . . ?
C26 C25 C24 121.2(3) . . ?
C26 C25 H25 119.4 . . ?
C59 C58 H58 120.4 . . ?
C59 C58 C57 119.2(3) . . ?
C57 C58 H58 120.4 . . ?
C36 C32 Ba1 83.39(19) . . ?
C36 C32 C33 107.9(3) . . ?
C36 C32 C31 126.4(3) . . ?
C33 C32 Ba1 73.30(18) . . ?
C33 C32 C31 125.6(3) . . ?
C31 C32 Ba1 107.90(19) . . ?
C37 C38 H38 119.5 . . ?
C39 C38 C37 121.0(3) . . ?
C39 C38 H38 119.5 . . ?
C58 C59 H59 119.5 . . ?
C58 C59 C60 121.0(4) . . ?
C60 C59 H59 119.5 . . ?
C23 C22 H22 120.1 . . ?
C21 C22 C23 119.8(4) . . ?
C21 C22 H22 120.1 . . ?
C11 C10 H10 119.9 . . ?
C9 C10 C11 120.2(3) . . ?
C9 C10 H10 119.9 . . ?
C43 C48 H48 119.4 . . ?
C43 C48 C47 121.3(4) . . ?
C47 C48 H48 119.4 . . ?
C37 C42 H42 119.1 . . ?
C41 C42 C37 121.7(4) . . ?
C41 C42 H42 119.1 . . ?
C29 C28 H28 119.9 . . ?
C27 C28 C29 120.2(4) . . ?
C27 C28 H28 119.9 . . ?
O1 C61 H61A 110.5 . . ?
O1 C61 H61B 110.5 . . ?
O1 C61 C62 106.3(3) . . ?
H61A C61 H61B 108.7 . . ?
C62 C61 H61A 110.5 . . ?
C62 C61 H61B 110.5 . . ?
C21 C20 H20 119.6 . . ?
C21 C20 C19 120.8(4) . . ?
C19 C20 H20 119.6 . . ?
H30A C30 H30B 107.5 . . ?
C31 C30 H30A 108.5 . . ?
C31 C30 H30B 108.5 . . ?
C1 C30 H30A 108.5 . . ?
C1 C30 H30B 108.5 . . ?
C1 C30 C31 115.0(3) . . ?
C49 C50 H50 119.3 . . ?
C49 C50 C51 121.4(4) . . ?
C51 C50 H50 119.3 . . ?
C32 C31 C30 114.5(3) . . ?
C32 C31 H31A 108.6 . . ?
C32 C31 H31B 108.6 . . ?
C30 C31 H31A 108.6 . . ?
C30 C31 H31B 108.6 . . ?
H31A C31 H31B 107.6 . . ?
C22 C21 H21 120.2 . . ?
C20 C21 C22 119.5(3) . . ?
C20 C21 H21 120.2 . . ?
C4 C3 Ba1 71.60(17) . . ?
C4 C3 C18 124.1(3) . . ?
C4 C3 C2 108.5(3) . . ?
C18 C3 Ba1 130.8(2) . . ?
C2 C3 Ba1 76.09(17) . . ?
C2 C3 C18 125.5(3) . . ?
C25 C26 H26 119.6 . . ?
C27 C26 C25 120.8(4) . . ?
C27 C26 H26 119.6 . . ?
C12 C13 H13 119.3 . . ?
C14 C13 C12 121.4(4) . . ?
C14 C13 H13 119.3 . . ?
C55 C60 C59 120.9(3) . . ?
C55 C60 H60 119.6 . . ?
C59 C60 H60 119.6 . . ?
C39 C40 H40 120.1 . . ?
C39 C40 C41 119.9(3) . . ?
C41 C40 H40 120.1 . . ?
C28 C27 H27 120.2 . . ?
C26 C27 C28 119.6(3) . . ?
C26 C27 H27 120.2 . . ?
C58 C57 H57 120.0 . . ?
C58 C57 C56 120.1(4) . . ?
C56 C57 H57 120.0 . . ?
C5 C1 Ba1 73.64(17) . . ?
C5 C1 C2 107.8(3) . . ?
C5 C1 C30 124.6(3) . . ?
C2 C1 Ba1 84.05(18) . . ?
C2 C1 C30 127.7(3) . . ?
C30 C1 Ba1 107.59(18) . . ?
O2 C65 H65A 111.0 . . ?
O2 C65 H65B 111.0 . . ?
O2 C65 C66 103.6(4) . . ?
H65A C65 H65B 109.0 . . ?
C66 C65 H65A 111.0 . . ?
C66 C65 H65B 111.0 . . ?
C18 C19 C20 120.3(4) . . ?
C18 C19 H19 119.8 . . ?
C20 C19 H19 119.8 . . ?
H75A C75 H75B 109.5 . . ?
C76 C75 H75A 111.7 . . ?
C76 C75 H75B 111.7 . . ?
C74 C75 H75A 111.7 . . ?
C74 C75 H75B 111.7 . . ?
C74 C75 C76 100.2(5) . . ?
C54 C53 H53 119.5 . . ?
C52 C53 H53 119.5 . . ?
C52 C53 C54 121.0(5) . . ?
C55 C56 H56 119.2 . . ?
C57 C56 C55 121.5(3) . . ?
C57 C56 H56 119.2 . . ?
C7 C8 H8 120.1 . . ?
C9 C8 C7 119.8(4) . . ?
C9 C8 H8 120.1 . . ?
C12 C17 H17 119.5 . . ?
C12 C17 C16 121.0(4) . . ?
C16 C17 H17 119.5 . . ?
C48 C47 H47 119.6 . . ?
C46 C47 C48 120.8(4) . . ?
C46 C47 H47 119.6 . . ?
C42 C41 H41 120.2 . . ?
C40 C41 C42 119.7(4) . . ?
C40 C41 H41 120.2 . . ?
C49 C54 H54 119.8 . . ?
C53 C54 C49 120.3(4) . . ?
C53 C54 H54 119.8 . . ?
C53 C52 H52 120.3 . . ?
C51 C52 C53 119.5(4) . . ?
C51 C52 H52 120.3 . . ?
C76 O4A C73 95.0(18) . . ?
C13 C14 H14 119.4 . . ?
C15 C14 C13 121.1(4) . . ?
C15 C14 H14 119.4 . . ?
C10 C9 H9 120.0 . . ?
C8 C9 C10 120.1(3) . . ?
C8 C9 H9 120.0 . . ?
C43 C44 H44 119.2 . . ?
C45 C44 C43 121.7(4) . . ?
C45 C44 H44 119.2 . . ?
C47 C46 H46 120.6 . . ?
C47 C46 C45 118.9(4) . . ?
C45 C46 H46 120.6 . . ?
C44 C45 H45 119.7 . . ?
C46 C45 C44 120.6(4) . . ?
C46 C45 H45 119.7 . . ?
C72 O3 C69 111.5(6) . . ?
C65 C66 H66A 111.5 . . ?
C65 C66 H66B 111.5 . . ?
H66A C66 H66B 109.3 . . ?
C67 C66 C65 101.5(5) . . ?
C67 C66 H66A 111.5 . . ?
C67 C66 H66B 111.5 . . ?
O2 C68 H68A 110.3 . . ?
O2 C68 H68B 110.3 . . ?
O2 C68 C67 106.9(5) . . ?
H68A C68 H68B 108.6 . . ?
C67 C68 H68A 110.3 . . ?
C67 C68 H68B 110.3 . . ?
H70A C70 H70B 108.8 . . ?
C69 C70 H70A 110.8 . . ?
C69 C70 H70B 110.8 . . ?
C71 C70 H70A 110.8 . . ?
C71 C70 H70B 110.8 . . ?
C71 C70 C69 104.9(6) . . ?
C50 C51 H51 119.9 . . ?
C52 C51 C50 120.1(5) . . ?
C52 C51 H51 119.9 . . ?
C64 C63 H63A 110.7 . . ?
C64 C63 H63B 110.7 . . ?
H63A C63 H63B 108.8 . . ?
C62 C63 C64 105.1(4) . . ?
C62 C63 H63A 110.7 . . ?
C62 C63 H63B 110.7 . . ?
C75 C76 H76A 108.1 . . ?
C75 C76 H76B 108.1 . . ?
C75 C76 H76C 111.3 . . ?
C75 C76 H76D 111.3 . . ?
C75 C76 O4 102.2(5) . . ?
O4A C76 C75 116.8(11) . . ?
O4A C76 H76A 108.1 . . ?
O4A C76 H76B 108.1 . . ?
H76A C76 H76B 107.3 . . ?
H76C C76 H76D 109.2 . . ?
O4 C76 H76C 111.3 . . ?
O4 C76 H76D 111.3 . . ?
O3 C69 C70 103.8(6) . . ?
O3 C69 H69A 111.0 . . ?
O3 C69 H69B 111.0 . . ?
C70 C69 H69A 111.0 . . ?
C70 C69 H69B 111.0 . . ?
H69A C69 H69B 109.0 . . ?
C61 C62 H62A 110.5 . . ?
C61 C62 H62B 110.5 . . ?
C63 C62 C61 106.0(4) . . ?
C63 C62 H62A 110.5 . . ?
C63 C62 H62B 110.5 . . ?
H62A C62 H62B 108.7 . . ?
C17 C16 H16 119.3 . . ?
C15 C16 C17 121.3(4) . . ?
C15 C16 H16 119.3 . . ?
C14 C15 C16 118.5(4) . . ?
C14 C15 H15 120.8 . . ?
C16 C15 H15 120.8 . . ?
O4A C73 H73A 111.3 . . ?
O4A C73 H73B 111.3 . . ?
H73A C73 H73B 109.2 . . ?
H73C C73 H73D 108.5 . . ?
C74 C73 O4A 102.2(9) . . ?
C74 C73 H73A 111.3 . . ?
C74 C73 H73B 111.3 . . ?
C74 C73 H73C 110.3 . . ?
C74 C73 H73D 110.3 . . ?
O4 C73 H73C 110.3 . . ?
O4 C73 H73D 110.3 . . ?
O4 C73 C74 107.3(8) . . ?
C70 C71 H71A 110.5 . . ?
C70 C71 H71B 110.5 . . ?
H71A C71 H71B 108.7 . . ?
C72 C71 C70 106.1(7) . . ?
C72 C71 H71A 110.5 . . ?
C72 C71 H71B 110.5 . . ?
O3 C72 C71 108.6(7) . . ?
O3 C72 H72A 110.0 . . ?
O3 C72 H72B 110.0 . . ?
C71 C72 H72A 110.0 . . ?
C71 C72 H72B 110.0 . . ?
H72A C72 H72B 108.4 . . ?
C75 C74 H74A 110.7 . . ?
C75 C74 H74B 110.7 . . ?
C73 C74 C75 105.2(6) . . ?
C73 C74 H74A 110.7 . . ?
C73 C74 H74B 110.7 . . ?
H74A C74 H74B 108.8 . . ?
C66 C67 C68 104.6(4) . . ?
C66 C67 H67A 110.8 . . ?
C66 C67 H67B 110.8 . . ?
C68 C67 H67A 110.8 . . ?
C68 C67 H67B 110.8 . . ?
H67A C67 H67B 108.9 . . ?
C73 O4 C76 110.2(7) . . ?

loop_
_geom_bond_atom_site_label_1
_geom_bond_atom_site_label_2
_geom_bond_distance
_geom_bond_site_symmetry_2
_geom_bond_publ_flag
Ba1 O1 2.828(3) . ?
Ba1 O2 2.809(3) . ?
Ba1 C4 3.068(3) . ?
Ba1 C34 3.044(3) . ?
Ba1 C36 3.162(3) . ?
Ba1 C35 3.186(3) . ?
Ba1 C33 2.922(3) . ?
Ba1 C5 2.926(3) . ?
Ba1 C2 3.178(3) . ?
Ba1 C32 2.994(3) . ?
Ba1 C3 3.203(3) . ?
Ba1 C1 2.990(3) . ?
O1 C64 1.440(5) . ?
O1 C61 1.440(5) . ?
O2 C65 1.454(7) . ?
O2 C68 1.450(5) . ?
C6 C5 1.475(4) . ?
C6 C7 1.398(5) . ?
C6 C11 1.396(5) . ?
C4 C5 1.435(4) . ?
C4 C12 1.474(5) . ?
C4 C3 1.427(5) . ?
C18 C23 1.386(5) . ?
C18 C3 1.500(4) . ?
C18 C19 1.395(5) . ?
C34 C35 1.424(4) . ?
C34 C33 1.428(4) . ?
C34 C43 1.481(4) . ?
C36 C35 1.435(4) . ?
C36 C55 1.478(4) . ?
C36 C32 1.420(4) . ?
C35 C49 1.487(4) . ?
C49 C50 1.383(5) . ?
C49 C54 1.399(5) . ?
C33 C37 1.475(4) . ?
C33 C32 1.423(4) . ?
C23 H23 0.9500 . ?
C23 C22 1.391(5) . ?
C29 H29 0.9500 . ?
C29 C24 1.413(5) . ?
C29 C28 1.390(5) . ?
C5 C1 1.417(5) . ?
C64 H64A 0.9900 . ?
C64 H64B 0.9900 . ?
C64 C63 1.505(7) . ?
C43 C48 1.388(5) . ?
C43 C44 1.397(5) . ?
C37 C38 1.402(5) . ?
C37 C42 1.402(5) . ?
C7 H7 0.9500 . ?
C7 C8 1.387(5) . ?
C55 C60 1.392(5) . ?
C55 C56 1.399(5) . ?
C39 H39 0.9500 . ?
C39 C38 1.391(5) . ?
C39 C40 1.378(6) . ?
C12 C13 1.402(6) . ?
C12 C17 1.386(5) . ?
C24 C2 1.474(5) . ?
C24 C25 1.400(5) . ?
C11 H11 0.9500 . ?
C11 C10 1.391(5) . ?
C2 C3 1.428(5) . ?
C2 C1 1.430(4) . ?
C25 H25 0.9500 . ?
C25 C26 1.390(5) . ?
C58 H58 0.9500 . ?
C58 C59 1.372(6) . ?
C58 C57 1.383(5) . ?
C32 C31 1.515(4) . ?
C38 H38 0.9500 . ?
C59 H59 0.9500 . ?
C59 C60 1.392(5) . ?
C22 H22 0.9500 . ?
C22 C21 1.379(6) . ?
C10 H10 0.9500 . ?
C10 C9 1.385(6) . ?
C48 H48 0.9500 . ?
C48 C47 1.398(5) . ?
C42 H42 0.9500 . ?
C42 C41 1.395(5) . ?
C28 H28 0.9500 . ?
C28 C27 1.380(6) . ?
C61 H61A 0.9900 . ?
C61 H61B 0.9900 . ?
C61 C62 1.518(6) . ?
C20 H20 0.9500 . ?
C20 C21 1.374(6) . ?
C20 C19 1.397(5) . ?
C30 H30A 0.9900 . ?
C30 H30B 0.9900 . ?
C30 C31 1.545(4) . ?
C30 C1 1.502(4) . ?
C50 H50 0.9500 . ?
C50 C51 1.397(5) . ?
C31 H31A 0.9900 . ?
C31 H31B 0.9900 . ?
C21 H21 0.9500 . ?
C26 H26 0.9500 . ?
C26 C27 1.378(6) . ?
C13 H13 0.9500 . ?
C13 C14 1.383(6) . ?
C60 H60 0.9500 . ?
C40 H40 0.9500 . ?
C40 C41 1.380(6) . ?
C27 H27 0.9500 . ?
C57 H57 0.9500 . ?
C57 C56 1.391(5) . ?
C65 H65A 0.9900 . ?
C65 H65B 0.9900 . ?
C65 C66 1.522(7) . ?
C19 H19 0.9500 . ?
C75 H75A 0.9900 . ?
C75 H75B 0.9900 . ?
C75 C76 1.504(8) . ?
C75 C74 1.475(8) . ?
C53 H53 0.9500 . ?
C53 C54 1.391(6) . ?
C53 C52 1.373(8) . ?
C56 H56 0.9500 . ?
C8 H8 0.9500 . ?
C8 C9 1.376(6) . ?
C17 H17 0.9500 . ?
C17 C16 1.393(6) . ?
C47 H47 0.9500 . ?
C47 C46 1.371(7) . ?
C41 H41 0.9500 . ?
C54 H54 0.9500 . ?
C52 H52 0.9500 . ?
C52 C51 1.367(8) . ?
O4A C76 1.16(2) . ?
O4A C73 1.85(5) . ?
C14 H14 0.9500 . ?
C14 C15 1.365(7) . ?
C9 H9 0.9500 . ?
C44 H44 0.9500 . ?
C44 C45 1.385(5) . ?
C46 H46 0.9500 . ?
C46 C45 1.378(7) . ?
C45 H45 0.9500 . ?
O3 C69 1.402(8) . ?
O3 C72 1.367(9) . ?
C66 H66A 0.9900 . ?
C66 H66B 0.9900 . ?
C66 C67 1.520(9) . ?
C68 H68A 0.9900 . ?
C68 H68B 0.9900 . ?
C68 C67 1.520(9) . ?
C70 H70A 0.9900 . ?
C70 H70B 0.9900 . ?
C70 C69 1.539(11) . ?
C70 C71 1.449(11) . ?
C51 H51 0.9500 . ?
C63 H63A 0.9900 . ?
C63 H63B 0.9900 . ?
C63 C62 1.465(8) . ?
C76 H76A 0.9900 . ?
C76 H76B 0.9900 . ?
C76 H76C 0.9900 . ?
C76 H76D 0.9900 . ?
C76 O4 1.533(12) . ?
C69 H69A 0.9900 . ?
C69 H69B 0.9900 . ?
C62 H62A 0.9900 . ?
C62 H62B 0.9900 . ?
C16 H16 0.9500 . ?
C16 C15 1.370(7) . ?
C15 H15 0.9500 . ?
C73 H73A 0.9900 . ?
C73 H73B 0.9900 . ?
C73 H73C 0.9900 . ?
C73 H73D 0.9900 . ?
C73 C74 1.421(10) . ?
C73 O4 1.225(13) . ?
C71 H71A 0.9900 . ?
C71 H71B 0.9900 . ?
C71 C72 1.411(9) . ?
C72 H72A 0.9900 . ?
C72 H72B 0.9900 . ?
C74 H74A 0.9900 . ?
C74 H74B 0.9900 . ?
C67 H67A 0.9900 . ?
C67 H67B 0.9900 . ?

loop_
_geom_torsion_atom_site_label_1
_geom_torsion_atom_site_label_2
_geom_torsion_atom_site_label_3
_geom_torsion_atom_site_label_4
_geom_torsion
_geom_torsion_site_symmetry_1
_geom_torsion_site_symmetry_2
_geom_torsion_site_symmetry_3
_geom_torsion_site_symmetry_4
_geom_torsion_publ_flag
Ba1 O1 C64 C63 129.8(4) . . . . ?
Ba1 O1 C61 C62 -135.2(4) . . . . ?
Ba1 O2 C65 C66 125.2(4) . . . . ?
Ba1 O2 C68 C67 -141.8(3) . . . . ?
Ba1 C4 C5 C6 103.3(3) . . . . ?
Ba1 C4 C5 C1 -75.0(2) . . . . ?
Ba1 C4 C12 C13 -126.4(3) . . . . ?
Ba1 C4 C12 C17 53.0(4) . . . . ?
Ba1 C4 C3 C18 -127.4(3) . . . . ?
Ba1 C4 C3 C2 67.8(2) . . . . ?
Ba1 C34 C35 C36 67.9(2) . . . . ?
Ba1 C34 C35 C49 -126.6(3) . . . . ?
Ba1 C34 C33 C37 100.5(3) . . . . ?
Ba1 C34 C33 C32 -75.0(2) . . . . ?
Ba1 C34 C43 C48 43.8(4) . . . . ?
Ba1 C34 C43 C44 -135.5(3) . . . . ?
Ba1 C36 C35 C34 -64.7(2) . . . . ?
Ba1 C36 C35 C49 129.6(3) . . . . ?
Ba1 C36 C55 C60 -53.1(4) . . . . ?
Ba1 C36 C55 C56 130.1(3) . . . . ?
Ba1 C36 C32 C33 70.0(2) . . . . ?
Ba1 C36 C32 C31 -107.4(3) . . . . ?
Ba1 C35 C49 C50 -28.3(5) . . . . ?
Ba1 C35 C49 C54 152.8(3) . . . . ?
Ba1 C33 C37 C38 -133.9(3) . . . . ?
Ba1 C33 C37 C42 48.2(3) . . . . ?
Ba1 C33 C32 C36 -77.1(2) . . . . ?
Ba1 C33 C32 C31 100.4(3) . . . . ?
Ba1 C5 C1 C2 -78.0(2) . . . . ?
Ba1 C5 C1 C30 100.4(3) . . . . ?
Ba1 C2 C3 C4 -64.8(2) . . . . ?
Ba1 C2 C3 C18 130.6(3) . . . . ?
Ba1 C2 C1 C5 70.7(2) . . . . ?
Ba1 C2 C1 C30 -107.7(3) . . . . ?
Ba1 C32 C31 C30 -45.2(3) . . . . ?
O1 C64 C63 C62 28.9(7) . . . . ?
O1 C61 C62 C63 -10.2(7) . . . . ?
O2 C65 C66 C67 40.0(5) . . . . ?
O2 C68 C67 C66 10.1(5) . . . . ?
C6 C5 C1 Ba1 -101.1(3) . . . . ?
C6 C5 C1 C2 -179.1(3) . . . . ?
C6 C5 C1 C30 -0.7(5) . . . . ?
C6 C7 C8 C9 1.9(6) . . . . ?
C6 C11 C10 C9 0.1(6) . . . . ?
C4 C5 C1 Ba1 77.1(2) . . . . ?
C4 C5 C1 C2 -0.9(3) . . . . ?
C4 C5 C1 C30 177.5(3) . . . . ?
C4 C12 C13 C14 177.2(3) . . . . ?
C4 C12 C17 C16 -178.1(4) . . . . ?
C18 C23 C22 C21 -1.6(6) . . . . ?
C34 C35 C49 C50 66.7(5) . . . . ?
C34 C35 C49 C54 -112.2(4) . . . . ?
C34 C33 C37 C38 137.8(4) . . . . ?
C34 C33 C37 C42 -40.0(5) . . . . ?
C34 C33 C32 Ba1 76.5(2) . . . . ?
C34 C33 C32 C36 -0.6(4) . . . . ?
C34 C33 C32 C31 176.8(3) . . . . ?
C34 C43 C48 C47 -179.9(3) . . . . ?
C34 C43 C44 C45 179.8(3) . . . . ?
C36 C35 C49 C50 -130.1(4) . . . . ?
C36 C35 C49 C54 51.0(5) . . . . ?
C36 C55 C60 C59 -175.9(3) . . . . ?
C36 C55 C56 C57 176.5(3) . . . . ?
C36 C32 C31 C30 49.8(4) . . . . ?
C35 C34 C33 Ba1 75.3(2) . . . . ?
C35 C34 C33 C37 175.8(3) . . . . ?
C35 C34 C33 C32 0.3(4) . . . . ?
C35 C34 C43 C48 -63.2(5) . . . . ?
C35 C34 C43 C44 117.5(4) . . . . ?
C35 C36 C55 C60 47.1(5) . . . . ?
C35 C36 C55 C56 -129.8(3) . . . . ?
C35 C36 C32 Ba1 -69.3(2) . . . . ?
C35 C36 C32 C33 0.7(4) . . . . ?
C35 C36 C32 C31 -176.7(3) . . . . ?
C35 C49 C50 C51 -178.6(3) . . . . ?
C35 C49 C54 C53 178.5(4) . . . . ?
C49 C50 C51 C52 -0.2(6) . . . . ?
C33 C34 C35 Ba1 -67.7(2) . . . . ?
C33 C34 C35 C36 0.2(4) . . . . ?
C33 C34 C35 C49 165.8(3) . . . . ?
C33 C34 C43 C48 133.4(4) . . . . ?
C33 C34 C43 C44 -45.9(5) . . . . ?
C33 C37 C38 C39 -177.8(3) . . . . ?
C33 C37 C42 C41 177.9(3) . . . . ?
C33 C32 C31 C30 -127.1(3) . . . . ?
C23 C18 C3 Ba1 -21.1(5) . . . . ?
C23 C18 C3 C4 73.6(5) . . . . ?
C23 C18 C3 C2 -124.1(4) . . . . ?
C23 C18 C19 C20 1.0(6) . . . . ?
C23 C22 C21 C20 0.7(6) . . . . ?
C29 C24 C2 Ba1 120.4(3) . . . . ?
C29 C24 C2 C3 -140.3(3) . . . . ?
C29 C24 C2 C1 32.1(5) . . . . ?
C29 C24 C25 C26 0.1(5) . . . . ?
C29 C28 C27 C26 1.5(5) . . . . ?
C5 C6 C7 C8 174.0(3) . . . . ?
C5 C6 C11 C10 -174.9(3) . . . . ?
C5 C4 C12 C13 -39.3(5) . . . . ?
C5 C4 C12 C17 140.0(4) . . . . ?
C5 C4 C3 Ba1 -67.0(2) . . . . ?
C5 C4 C3 C18 165.6(3) . . . . ?
C5 C4 C3 C2 0.8(4) . . . . ?
C64 O1 C61 C62 28.5(5) . . . . ?
C64 C63 C62 C61 -11.2(7) . . . . ?
C43 C34 C35 Ba1 126.6(4) . . . . ?
C43 C34 C35 C36 -165.5(3) . . . . ?
C43 C34 C35 C49 0.1(6) . . . . ?
C43 C34 C33 Ba1 -118.7(3) . . . . ?
C43 C34 C33 C37 -18.2(5) . . . . ?
C43 C34 C33 C32 166.3(3) . . . . ?
C43 C48 C47 C46 0.5(6) . . . . ?
C43 C44 C45 C46 -0.3(6) . . . . ?
C37 C33 C32 Ba1 -98.8(3) . . . . ?
C37 C33 C32 C36 -175.9(3) . . . . ?
C37 C33 C32 C31 1.5(5) . . . . ?
C37 C42 C41 C40 0.0(6) . . . . ?
C7 C6 C5 Ba1 46.6(3) . . . . ?
C7 C6 C5 C4 -43.7(4) . . . . ?
C7 C6 C5 C1 134.3(4) . . . . ?
C7 C6 C11 C10 1.1(5) . . . . ?
C7 C8 C9 C10 -0.7(6) . . . . ?
C55 C36 C35 Ba1 -124.8(3) . . . . ?
C55 C36 C35 C34 170.5(3) . . . . ?
C55 C36 C35 C49 4.8(5) . . . . ?
C55 C36 C32 Ba1 119.9(3) . . . . ?
C55 C36 C32 C33 -170.1(3) . . . . ?
C55 C36 C32 C31 12.5(5) . . . . ?
C39 C40 C41 C42 0.0(6) . . . . ?
C12 C4 C5 Ba1 -115.8(3) . . . . ?
C12 C4 C5 C6 -12.5(5) . . . . ?
C12 C4 C5 C1 169.2(3) . . . . ?
C12 C4 C3 Ba1 124.4(4) . . . . ?
C12 C4 C3 C18 -2.9(5) . . . . ?
C12 C4 C3 C2 -167.8(3) . . . . ?
C12 C13 C14 C15 1.0(6) . . . . ?
C12 C17 C16 C15 0.8(7) . . . . ?
C24 C29 C28 C27 -3.6(5) . . . . ?
C24 C2 C3 Ba1 -122.9(3) . . . . ?
C24 C2 C3 C4 172.3(3) . . . . ?
C24 C2 C3 C18 7.7(5) . . . . ?
C24 C2 C1 Ba1 117.3(3) . . . . ?
C24 C2 C1 C5 -172.1(3) . . . . ?
C24 C2 C1 C30 9.6(5) . . . . ?
C24 C25 C26 C27 -2.2(5) . . . . ?
C11 C6 C5 Ba1 -137.4(3) . . . . ?
C11 C6 C5 C4 132.3(4) . . . . ?
C11 C6 C5 C1 -49.7(5) . . . . ?
C11 C6 C7 C8 -2.1(5) . . . . ?
C11 C10 C9 C8 -0.3(6) . . . . ?
C2 C24 C25 C26 -178.8(3) . . . . ?
C25 C24 C2 Ba1 -60.8(4) . . . . ?
C25 C24 C2 C3 38.4(5) . . . . ?
C25 C24 C2 C1 -149.1(3) . . . . ?
C25 C26 C27 C28 1.4(6) . . . . ?
C58 C59 C60 C55 -0.8(6) . . . . ?
C58 C57 C56 C55 -0.2(6) . . . . ?
C32 C36 C35 Ba1 64.1(2) . . . . ?
C32 C36 C35 C34 -0.6(4) . . . . ?
C32 C36 C35 C49 -166.2(3) . . . . ?
C32 C36 C55 C60 -143.5(3) . . . . ?
C32 C36 C55 C56 39.6(5) . . . . ?
C32 C33 C37 C38 -47.5(5) . . . . ?
C32 C33 C37 C42 134.6(4) . . . . ?
C38 C37 C42 C41 -0.1(5) . . . . ?
C38 C39 C40 C41 0.1(6) . . . . ?
C59 C58 C57 C56 0.5(6) . . . . ?
C48 C43 C44 C45 0.5(5) . . . . ?
C48 C47 C46 C45 -0.3(6) . . . . ?
C42 C37 C38 C39 0.1(5) . . . . ?
C28 C29 C24 C2 -178.3(3) . . . . ?
C28 C29 C24 C25 2.8(5) . . . . ?
C61 O1 C64 C63 -35.7(5) . . . . ?
C50 C49 C54 C53 -0.4(6) . . . . ?
C31 C30 C1 Ba1 -47.4(3) . . . . ?
C31 C30 C1 C5 -129.3(3) . . . . ?
C31 C30 C1 C2 48.7(4) . . . . ?
C21 C20 C19 C18 -2.0(6) . . . . ?
C3 C4 C5 Ba1 75.1(2) . . . . ?
C3 C4 C5 C6 178.4(3) . . . . ?
C3 C4 C5 C1 0.1(4) . . . . ?
C3 C4 C12 C13 127.4(4) . . . . ?
C3 C4 C12 C17 -53.2(5) . . . . ?
C3 C18 C23 C22 -177.2(3) . . . . ?
C3 C18 C19 C20 179.1(3) . . . . ?
C3 C2 C1 Ba1 -69.3(2) . . . . ?
C3 C2 C1 C5 1.4(3) . . . . ?
C3 C2 C1 C30 -176.9(3) . . . . ?
C13 C12 C17 C16 1.3(6) . . . . ?
C13 C14 C15 C16 1.3(6) . . . . ?
C60 C55 C56 C57 -0.5(5) . . . . ?
C40 C39 C38 C37 -0.1(5) . . . . ?
C57 C58 C59 C60 0.0(6) . . . . ?
C1 C2 C3 Ba1 63.5(2) . . . . ?
C1 C2 C3 C4 -1.4(3) . . . . ?
C1 C2 C3 C18 -166.0(3) . . . . ?
C1 C30 C31 C32 68.6(4) . . . . ?
C65 O2 C68 C67 15.6(5) . . . . ?
C65 C66 C67 C68 -30.2(5) . . . . ?
C19 C18 C23 C22 0.8(5) . . . . ?
C19 C18 C3 Ba1 161.0(3) . . . . ?
C19 C18 C3 C4 -104.4(4) . . . . ?
C19 C18 C3 C2 57.9(5) . . . . ?
C19 C20 C21 C22 1.1(6) . . . . ?
C75 C76 O4 C73 -6.4(17) . . . . ?
C53 C52 C51 C50 0.1(7) . . . . ?
C56 C55 C60 C59 1.0(5) . . . . ?
C17 C12 C13 C14 -2.2(5) . . . . ?
C17 C16 C15 C14 -2.2(7) . . . . ?
C47 C46 C45 C44 0.2(6) . . . . ?
C54 C49 C50 C51 0.4(6) . . . . ?
C54 C53 C52 C51 -0.2(7) . . . . ?
C52 C53 C54 C49 0.3(7) . . . . ?
O4A C73 C74 C75 -15.3(9) . . . . ?
C44 C43 C48 C47 -0.6(5) . . . . ?
C68 O2 C65 C66 -35.1(5) . . . . ?
C70 C71 C72 O3 -23.5(14) . . . . ?
C76 C75 C74 C73 33.4(6) . . . . ?
C76 O4A C73 C74 -13.0(17) . . . . ?
C69 O3 C72 C71 18.4(12) . . . . ?
C69 C70 C71 C72 19.2(13) . . . . ?
C73 O4A C76 C75 38(2) . . . . ?
C71 C70 C69 O3 -8.7(12) . . . . ?
C72 O3 C69 C70 -5.6(11) . . . . ?
C74 C75 C76 O4A -52(3) . . . . ?
C74 C75 C76 O4 -17.1(10) . . . . ?
C74 C73 O4 C76 28.6(17) . . . . ?
O4 C73 C74 C75 -40.7(12) . . . . ?
